data_1542298
loop_
_publ_author_name
'Xue, Jie'
'Li, Chen'
'Xin, Lijun'
'Duan, Lian'
'Qiao, Juan'

_publ_section_title
;
 High-efficiency and low efficiency roll-off near-infrared fluorescent
 OLEDs through triplet fusion
;
_journal_issue 4
_journal_name_full 'Chem. Sci.'
_journal_page_first 2888
_journal_paper_doi 10.1039/C5SC04685H
_journal_volume 7
_journal_year 2016
_chemical_formula_moiety '2(C25 H17 N Se0.5)'
_chemical_formula_sum 'C50 H34 N2 Se'
_chemical_formula_weight 741.75
_chemical_name_systematic 4,9-bis(4-(2,2-diphenylvinyl)phenyl)-naphtho[2,3-c][1,2,5]selenadiazole
_space_group_crystal_system monoclinic
_space_group_IT_number 14
_space_group_name_Hall '-P 2ybc'
_space_group_name_H-M_alt 'P 1 21/c 1'
_symmetry_space_group_name_Hall '-P 2ybc'
_symmetry_space_group_name_H-M 'P 1 21/c 1'
_atom_sites_solution_hydrogens geom
_atom_sites_solution_primary direct
_atom_sites_solution_secondary difmap
_audit_block_doi 10.5517/cc1j2rdr
_audit_creation_date 2015-03-18
_audit_creation_method
;
  Olex2 1.1
  (compiled 2011.02.15 svn.r1672, GUI svn.r3494)
;
_audit_update_record
;
2015-05-26 deposited with the CCDC.
2016-01-19 downloaded from the CCDC.
;
_cell_angle_alpha 90.00
_cell_angle_beta 117.561(6)
_cell_angle_gamma 90.00
_cell_formula_units_Z 2
_cell_length_a 10.2218(7)
_cell_length_b 9.8805(10)
_cell_length_c 20.3205(16)
_cell_measurement_reflns_used 2491
_cell_measurement_temperature 104.6
_cell_measurement_theta_max 29.5386
_cell_measurement_theta_min 3.0789
_cell_volume 1819.4(3)
_computing_cell_refinement
;
CrysAlisPro, Agilent Technologies,
Version 1.171.35.11 (release 16-05-2011 CrysAlis171 .NET)
(compiled May 16 2011,17:55:39)
;
_computing_data_collection
;
CrysAlisPro, Agilent Technologies,
Version 1.171.35.11 (release 16-05-2011 CrysAlis171 .NET)
(compiled May 16 2011,17:55:39)
;
_computing_data_reduction
;
CrysAlisPro, Agilent Technologies,
Version 1.171.35.11 (release 16-05-2011 CrysAlis171 .NET)
(compiled May 16 2011,17:55:39)
;
_computing_molecular_graphics
;
O. V. Dolomanov, L. J. Bourhis, R. J. Gildea, J. A. K. Howard and H. Puschmann,
OLEX2: a complete structure solution, refinement and analysis program.
J. Appl. Cryst. (2009). 42, 339-341.
;
_computing_publication_material
;
O. V. Dolomanov, L. J. Bourhis, R. J. Gildea, J. A. K. Howard and H. Puschmann,
OLEX2: a complete structure solution, refinement and analysis program.
J. Appl. Cryst. (2009). 42, 339-341.
;
_computing_structure_refinement 'SHELXL-97 (Sheldrick, 1997)'
_computing_structure_solution 'A short history of SHELX (Sheldrick, 2007)/Bruker'
_diffrn_ambient_temperature 104.6
_diffrn_detector_area_resol_mean 16.0971
_diffrn_measured_fraction_theta_full 0.998
_diffrn_measured_fraction_theta_max 0.998
_diffrn_measurement_details
;
  1 omega  -80.00  -55.00   1.0000   10.0000
omega____ theta____ kappa____ phi______ frames
    -      -13.4480  -77.0000  -90.0000 25

  2 omega  -62.00  -13.00   1.0000   10.0000
omega____ theta____ kappa____ phi______ frames
    -      -13.4480  118.0000   22.0000 49

  3 omega   -3.00   35.00   1.0000   10.0000
omega____ theta____ kappa____ phi______ frames
    -       18.9168   77.0000    0.0000 38

  4 omega  -15.00   65.00   1.0000   10.0000
omega____ theta____ kappa____ phi______ frames
    -       18.9168   17.0000  -18.0000 80

  5 omega    7.00   33.00   1.0000   10.0000
omega____ theta____ kappa____ phi______ frames
    -       18.9168   37.0000  150.0000 26

  6 omega  -13.00   38.00   1.0000   10.0000
omega____ theta____ kappa____ phi______ frames
    -       18.9168  -37.0000  -30.0000 51
;
_diffrn_measurement_device_type 'Xcalibur, Eos, Gemini'
_diffrn_measurement_method '\w scans'
_diffrn_orient_matrix_UB_11 0.0260479000
_diffrn_orient_matrix_UB_12 0.0664865000
_diffrn_orient_matrix_UB_13 0.0020683000
_diffrn_orient_matrix_UB_21 -0.0623532000
_diffrn_orient_matrix_UB_22 0.0253481000
_diffrn_orient_matrix_UB_23 0.0088299000
_diffrn_orient_matrix_UB_31 0.0162410000
_diffrn_orient_matrix_UB_32 -0.0093948000
_diffrn_orient_matrix_UB_33 0.0383375000
_diffrn_radiation_monochromator graphite
_diffrn_radiation_type 'Mo K\a'
_diffrn_radiation_wavelength 0.7107
_diffrn_reflns_av_R_equivalents 0.0339
_diffrn_reflns_av_unetI/netI 0.0447
_diffrn_reflns_limit_h_max 10
_diffrn_reflns_limit_h_min -12
_diffrn_reflns_limit_k_max 9
_diffrn_reflns_limit_k_min -12
_diffrn_reflns_limit_l_max 25
_diffrn_reflns_limit_l_min -23
_diffrn_reflns_number 9185
_diffrn_reflns_theta_full 25.99
_diffrn_reflns_theta_max 25.99
_diffrn_reflns_theta_min 3.60
_diffrn_source 'Enhance (Mo) X-ray Source'
_exptl_absorpt_coefficient_mu 1.071
_exptl_absorpt_correction_T_max 1.00000
_exptl_absorpt_correction_T_min 0.68633
_exptl_absorpt_correction_type multi-scan
_exptl_absorpt_process_details
;
CrysAlisPro, Agilent Technologies,
Version 1.171.35.11 (release 16-05-2011 CrysAlis171 .NET)
(compiled May 16 2011,17:55:39)
Empirical absorption correction using spherical harmonics,
 implemented in SCALE3 ABSPACK scaling algorithm.
;
_exptl_crystal_colour black
_exptl_crystal_density_diffrn 1.354
_exptl_crystal_density_method 'not measured'
_exptl_crystal_description prism
_exptl_crystal_F_000 764
_exptl_crystal_size_max 0.70
_exptl_crystal_size_mid 0.45
_exptl_crystal_size_min 0.30
_refine_diff_density_max 0.216
_refine_diff_density_min -0.229
_refine_diff_density_rms 0.044
_refine_ls_extinction_coef 0.0224(11)
_refine_ls_extinction_expression Fc^*^=kFc[1+0.001xFc^2^\l^3^/sin(2\q)]^-1/4^
_refine_ls_extinction_method SHELXL
_refine_ls_goodness_of_fit_ref 1.077
_refine_ls_hydrogen_treatment mixed
_refine_ls_matrix_type full
_refine_ls_number_parameters 254
_refine_ls_number_reflns 3569
_refine_ls_number_restraints 0
_refine_ls_restrained_S_all 1.077
_refine_ls_R_factor_all 0.0606
_refine_ls_R_factor_gt 0.0426
_refine_ls_shift/su_max 0.001
_refine_ls_shift/su_mean 0.000
_refine_ls_structure_factor_coef Fsqd
_refine_ls_weighting_details 'calc w=1/[\s^2^(Fo^2^)+(0.0296P)^2^+0.7807P] where P=(Fo^2^+2Fc^2^)/3'
_refine_ls_weighting_scheme calc
_refine_ls_wR_factor_gt 0.0881
_refine_ls_wR_factor_ref 0.0951
_reflns_number_gt 2826
_reflns_number_total 3569
_reflns_threshold_expression >2sigma(I)
_cod_data_source_file c5sc04685h2.cif
_cod_data_source_block exp_2880
_cod_depositor_comments 'Adding full bibliography for 1542298.cif.'
_cod_database_code 1542298
_reflns_odcompleteness_completeness 99.67
_reflns_odcompleteness_iscentric 1
_reflns_odcompleteness_theta 26.32

loop_
_space_group_symop_id
_space_group_symop_operation_xyz
1 'x, y, z'
2 '-x, y+1/2, -z+1/2'
3 '-x, -y, -z'
4 'x, -y-1/2, z-1/2'

loop_
_atom_site_label
_atom_site_type_symbol
_atom_site_fract_x
_atom_site_fract_y
_atom_site_fract_z
_atom_site_U_iso_or_equiv
_atom_site_adp_type
_atom_site_occupancy
_atom_site_symmetry_multiplicity
_atom_site_calc_flag
_atom_site_refinement_flags
_atom_site_disorder_assembly
_atom_site_disorder_group
Se1 Se 0.64569(7) 0.16477(8) -0.11476(4) 0.03218(17) Uani 0.50 1 d P A 1
C24 C 0.6413(2) 0.21692(19) -0.02926(10) 0.0289(4) Uani 0.50 1 d P B 2
H24 H 0.6647 0.2941 0.0002 0.035 Uiso 0.50 1 calc PR B 2
N1 N 0.6413(2) 0.21692(19) -0.02926(10) 0.0289(4) Uani 0.50 1 d P A 1
C25 C 0.5589(2) 0.0011(2) -0.12129(9) 0.0278(4) Uani 0.50 1 d P B 2
H25 H 0.5274 -0.0715 -0.1542 0.033 Uiso 0.50 1 calc PR B 2
N2 N 0.5589(2) 0.0011(2) -0.12129(9) 0.0278(4) Uani 0.50 1 d P A 1
C2 C 0.5697(2) 0.1126(2) -0.01292(10) 0.0234(4) Uani 1 1 d . . .
C8 C 0.7273(2) 0.3289(2) 0.22350(11) 0.0296(5) Uani 1 1 d . . .
H8 H 0.7905 0.3157 0.2737 0.035 Uiso 1 1 calc R . .
C3 C 0.54393(19) 0.1164(2) 0.04959(10) 0.0221(4) Uani 1 1 d . . .
C7 C 0.6793(2) 0.4595(2) 0.19719(10) 0.0273(5) Uani 1 1 d . B .
C1 C 0.5258(2) -0.0037(2) -0.06224(10) 0.0232(4) Uani 1 1 d . . .
C11 C 0.8453(2) 0.6095(2) 0.30631(11) 0.0295(5) Uani 1 1 d . B .
C9 C 0.6825(2) 0.2193(2) 0.17626(10) 0.0286(5) Uani 1 1 d . B .
H9 H 0.7157 0.1333 0.1953 0.034 Uiso 1 1 calc R . .
C4 C 0.5883(2) 0.2344(2) 0.10038(10) 0.0243(4) Uani 1 1 d . . .
C6 C 0.5808(2) 0.4736(2) 0.12180(10) 0.0285(5) Uani 1 1 d . . .
H6 H 0.5432 0.5588 0.1032 0.034 Uiso 1 1 calc R B .
C18 C 0.8669(2) 0.7455(2) 0.34157(12) 0.0357(5) Uani 1 1 d . . .
C10 C 0.7225(2) 0.5832(2) 0.24282(11) 0.0322(5) Uani 1 1 d . . .
H10 H 0.6547 0.6537 0.2250 0.039 Uiso 1 1 calc R B .
C12 C 0.9683(2) 0.5107(2) 0.34103(11) 0.0309(5) Uani 1 1 d . . .
C5 C 0.5380(2) 0.3637(2) 0.07434(10) 0.0270(5) Uani 1 1 d . B .
H5 H 0.4745 0.3766 0.0242 0.032 Uiso 1 1 calc R . .
C13 C 1.0448(2) 0.4668(2) 0.30356(13) 0.0376(6) Uani 1 1 d . B .
H13 H 1.0227 0.5029 0.2573 0.045 Uiso 1 1 calc R . .
C19 C 0.7499(3) 0.8210(3) 0.33827(16) 0.0616(9) Uani 1 1 d . . .
H19 H 0.6557 0.7838 0.3171 0.074 Uiso 1 1 calc R . .
C14 C 1.1542(3) 0.3693(3) 0.33483(17) 0.0525(7) Uani 1 1 d . . .
H14 H 1.2051 0.3405 0.3095 0.063 Uiso 1 1 calc R B .
C16 C 1.1150(3) 0.3602(3) 0.44160(15) 0.0614(8) Uani 1 1 d . . .
H16 H 1.1389 0.3245 0.4881 0.074 Uiso 1 1 calc R B .
C17 C 1.0065(3) 0.4586(3) 0.41105(12) 0.0442(6) Uani 1 1 d . B .
H17 H 0.9590 0.4899 0.4376 0.053 Uiso 1 1 calc R . .
C15 C 1.1875(3) 0.3154(3) 0.40289(18) 0.0613(9) Uani 1 1 d . B .
H15 H 1.2591 0.2484 0.4230 0.074 Uiso 1 1 calc R . .
C22 C 1.0284(3) 0.9321(3) 0.40423(15) 0.0585(8) Uani 1 1 d . . .
H22 H 1.1229 0.9689 0.4266 0.070 Uiso 1 1 calc R . .
C20 C 0.7716(3) 0.9505(3) 0.3660(2) 0.0835(12) Uani 1 1 d . . .
H20 H 0.6917 1.0006 0.3626 0.100 Uiso 1 1 calc R . .
C23 C 1.0070(2) 0.8022(3) 0.37657(13) 0.0435(6) Uani 1 1 d . . .
H23 H 1.0877 0.7516 0.3814 0.052 Uiso 1 1 calc R . .
C21 C 0.9121(3) 1.0072(3) 0.39908(18) 0.0744(10) Uani 1 1 d . . .
H21 H 0.9265 1.0952 0.4175 0.089 Uiso 1 1 calc R . .
C26 C 0.6768(6) 0.2152(7) -0.0807(3) 0.0367(14) Uani 0.50 1 d P B 2
H26 H 0.7316 0.2853 -0.0862 0.044 Uiso 0.50 1 calc PR B 2
C27 C 0.6269(7) 0.0937(7) -0.1344(4) 0.0455(17) Uani 0.50 1 d P B 2
H27 H 0.6466 0.0894 -0.1747 0.055 Uiso 0.50 1 calc PR B 2

loop_
_atom_site_aniso_label
_atom_site_aniso_U_11
_atom_site_aniso_U_22
_atom_site_aniso_U_33
_atom_site_aniso_U_23
_atom_site_aniso_U_13
_atom_site_aniso_U_12
Se1 0.0387(3) 0.0330(4) 0.0354(4) 0.0036(3) 0.0261(3) -0.0002(3)
C24 0.0314(10) 0.0211(10) 0.0387(11) -0.0023(8) 0.0201(9) -0.0016(9)
N1 0.0314(10) 0.0211(10) 0.0387(11) -0.0023(8) 0.0201(9) -0.0016(9)
C25 0.0301(10) 0.0283(11) 0.0268(9) 0.0003(8) 0.0147(8) 0.0011(9)
N2 0.0301(10) 0.0283(11) 0.0268(9) 0.0003(8) 0.0147(8) 0.0011(9)
C2 0.0160(9) 0.0216(11) 0.0267(10) -0.0013(8) 0.0050(8) 0.0024(8)
C8 0.0231(10) 0.0312(12) 0.0237(10) -0.0043(9) 0.0017(8) 0.0025(10)
C3 0.0170(9) 0.0212(11) 0.0224(10) -0.0008(8) 0.0041(8) 0.0027(8)
C7 0.0205(10) 0.0269(12) 0.0287(10) -0.0068(9) 0.0064(8) -0.0002(9)
C1 0.0183(9) 0.0235(11) 0.0220(9) 0.0004(8) 0.0044(8) 0.0052(9)
C11 0.0248(11) 0.0335(13) 0.0293(11) -0.0102(9) 0.0117(9) -0.0031(10)
C9 0.0246(11) 0.0244(11) 0.0285(10) -0.0019(9) 0.0053(9) 0.0039(9)
C4 0.0201(10) 0.0232(11) 0.0251(10) -0.0035(8) 0.0067(8) 0.0006(9)
C6 0.0252(10) 0.0236(11) 0.0301(10) -0.0007(9) 0.0071(9) 0.0022(9)
C18 0.0284(12) 0.0402(14) 0.0376(12) -0.0180(10) 0.0146(10) -0.0054(11)
C10 0.0263(11) 0.0285(12) 0.0362(11) -0.0078(10) 0.0098(9) 0.0022(10)
C12 0.0227(10) 0.0313(13) 0.0300(10) -0.0101(10) 0.0048(9) -0.0078(10)
C5 0.0244(10) 0.0263(12) 0.0227(10) -0.0016(9) 0.0045(8) 0.0010(9)
C13 0.0255(11) 0.0366(14) 0.0473(13) -0.0084(11) 0.0141(10) -0.0046(10)
C19 0.0308(13) 0.0572(19) 0.096(2) -0.0447(17) 0.0281(14) -0.0131(13)
C14 0.0245(12) 0.0377(15) 0.085(2) -0.0143(15) 0.0164(13) -0.0016(12)
C16 0.0539(17) 0.0463(18) 0.0436(15) 0.0035(13) -0.0118(14) -0.0160(15)
C17 0.0411(14) 0.0463(16) 0.0286(11) -0.0069(11) 0.0019(10) -0.0090(13)
C15 0.0279(14) 0.0309(15) 0.084(2) -0.0025(15) -0.0090(14) -0.0023(12)
C22 0.0317(13) 0.0604(19) 0.0777(18) -0.0426(16) 0.0205(13) -0.0173(13)
C20 0.0409(16) 0.067(2) 0.145(3) -0.067(2) 0.0446(19) -0.0126(15)
C23 0.0266(12) 0.0476(16) 0.0534(14) -0.0264(12) 0.0161(11) -0.0075(11)
C21 0.0494(16) 0.059(2) 0.115(3) -0.0582(19) 0.0380(17) -0.0189(15)
C26 0.038(3) 0.031(3) 0.041(3) -0.008(3) 0.018(3) -0.007(3)
C27 0.066(4) 0.028(3) 0.050(4) -0.006(3) 0.033(3) 0.004(3)

loop_
_atom_type_symbol
_atom_type_description
_atom_type_scat_dispersion_real
_atom_type_scat_dispersion_imag
_atom_type_scat_source
C C 0.0033 0.0016 'International Tables Vol C Tables 4.2.6.8 and 6.1.1.4'
H H 0.0000 0.0000 'International Tables Vol C Tables 4.2.6.8 and 6.1.1.4'
N N 0.0061 0.0033 'International Tables Vol C Tables 4.2.6.8 and 6.1.1.4'
Se Se -0.0929 2.2259 'International Tables Vol C Tables 4.2.6.8 and 6.1.1.4'

loop_
_geom_angle_atom_site_label_1
_geom_angle_atom_site_label_2
_geom_angle_atom_site_label_3
_geom_angle
_geom_angle_site_symmetry_1
_geom_angle_site_symmetry_3
C2 C24 H24 117.4 . .
C26 C24 H24 117.4 . .
C26 C24 C2 125.2(3) . .
C1 C25 H25 116.9 . .
C27 C25 H25 116.9 . .
C27 C25 C1 126.2(4) . .
C24 C2 C3 122.22(17) . .
C24 C2 C1 116.77(17) . .
C3 C2 C1 120.99(17) . .
C7 C8 H8 119.5 . .
C9 C8 H8 119.5 . .
C9 C8 C7 121.00(18) . .
C2 C3 C4 121.53(17) . .
C1 C3 C2 117.66(17) 3_655 .
C1 C3 C4 120.81(17) 3_655 .
C8 C7 C6 117.36(18) . .
C8 C7 C10 125.18(17) . .
C6 C7 C10 117.45(19) . .
C25 C1 C2 116.62(18) . .
C25 C1 C3 122.02(17) . 3_655
C3 C1 C2 121.35(17) 3_655 .
C10 C11 C18 120.0(2) . .
C10 C11 C12 122.47(19) . .
C12 C11 C18 117.35(17) . .
C8 C9 H9 119.3 . .
C8 C9 C4 121.5(2) . .
C4 C9 H9 119.3 . .
C9 C4 C3 121.11(18) . .
C5 C4 C3 121.25(16) . .
C5 C4 C9 117.64(18) . .
C7 C6 H6 119.3 . .
C5 C6 C7 121.40(19) . .
C5 C6 H6 119.3 . .
C19 C18 C11 122.0(2) . .
C19 C18 C23 118.0(2) . .
C23 C18 C11 119.9(2) . .
C7 C10 H10 115.1 . .
C11 C10 C7 129.7(2) . .
C11 C10 H10 115.1 . .
C13 C12 C11 120.78(19) . .
C17 C12 C11 120.3(2) . .
C17 C12 C13 118.9(2) . .
C4 C5 H5 119.5 . .
C6 C5 C4 121.04(17) . .
C6 C5 H5 119.5 . .
C12 C13 H13 119.9 . .
C14 C13 C12 120.3(2) . .
C14 C13 H13 119.9 . .
C18 C19 H19 119.7 . .
C20 C19 C18 120.7(2) . .
C20 C19 H19 119.7 . .
C13 C14 H14 119.9 . .
C15 C14 C13 120.3(3) . .
C15 C14 H14 119.9 . .
C17 C16 H16 120.0 . .
C15 C16 H16 120.0 . .
C15 C16 C17 120.0(3) . .
C12 C17 H17 119.8 . .
C16 C17 C12 120.4(3) . .
C16 C17 H17 119.8 . .
C14 C15 C16 120.2(3) . .
C14 C15 H15 119.9 . .
C16 C15 H15 119.9 . .
C23 C22 H22 119.7 . .
C21 C22 H22 119.7 . .
C21 C22 C23 120.5(2) . .
C19 C20 H20 119.7 . .
C19 C20 C21 120.6(3) . .
C21 C20 H20 119.7 . .
C18 C23 H23 119.5 . .
C22 C23 C18 121.1(2) . .
C22 C23 H23 119.5 . .
C22 C21 C20 119.1(3) . .
C22 C21 H21 120.5 . .
C20 C21 H21 120.5 . .
C24 C26 H26 120.9 . .
C24 C26 C27 118.1(5) . .
C27 C26 H26 120.9 . .
C25 C27 C26 116.9(5) . .
C25 C27 H27 121.5 . .
C26 C27 H27 121.5 . .

loop_
_geom_bond_atom_site_label_1
_geom_bond_atom_site_label_2
_geom_bond_distance
_geom_bond_site_symmetry_2
C24 H24 0.9300 .
C24 C2 1.390(3) .
C24 C26 1.255(6) .
C25 H25 0.9300 .
C25 C1 1.389(3) .
C25 C27 1.250(7) .
C2 C3 1.412(3) .
C2 C1 1.453(3) .
C8 H8 0.9300 .
C8 C7 1.396(3) .
C8 C9 1.377(3) .
C3 C1 1.409(3) 3_655
C3 C4 1.482(3) .
C7 C6 1.397(3) .
C7 C10 1.474(3) .
C1 C3 1.409(3) 3_655
C11 C18 1.490(3) .
C11 C10 1.345(3) .
C11 C12 1.487(3) .
C9 H9 0.9300 .
C9 C4 1.398(3) .
C4 C5 1.387(3) .
C6 H6 0.9300 .
C6 C5 1.383(3) .
C18 C19 1.384(3) .
C18 C23 1.389(3) .
C10 H10 0.9300 .
C12 C13 1.390(3) .
C12 C17 1.388(3) .
C5 H5 0.9300 .
C13 H13 0.9300 .
C13 C14 1.386(3) .
C19 H19 0.9300 .
C19 C20 1.374(4) .
C14 H14 0.9300 .
C14 C15 1.370(4) .
C16 H16 0.9300 .
C16 C17 1.387(4) .
C16 C15 1.379(4) .
C17 H17 0.9300 .
C15 H15 0.9300 .
C22 H22 0.9300 .
C22 C23 1.378(3) .
C22 C21 1.364(4) .
C20 H20 0.9300 .
C20 C21 1.391(4) .
C23 H23 0.9300 .
C21 H21 0.9300 .
C26 H26 0.9300 .
C26 C27 1.543(8) .
C27 H27 0.9300 .

loop_
_geom_torsion_atom_site_label_1
_geom_torsion_atom_site_label_2
_geom_torsion_atom_site_label_3
_geom_torsion_atom_site_label_4
_geom_torsion
_geom_torsion_site_symmetry_1
_geom_torsion_site_symmetry_4
C24 C2 C3 C1 -178.25(17) . 3_655
C24 C2 C3 C4 1.8(3) . .
C24 C2 C1 C25 -0.4(2) . .
C24 C2 C1 C3 178.35(17) . 3_655
C24 C26 C27 C25 -2.8(8) . .
C2 C24 C26 C27 5.2(7) . .
C2 C3 C4 C9 -123.1(2) . .
C2 C3 C4 C5 56.7(3) . .
C8 C7 C6 C5 -3.0(3) . .
C8 C7 C10 C11 26.3(4) . .
C8 C9 C4 C3 178.28(18) . .
C8 C9 C4 C5 -1.6(3) . .
C3 C2 C1 C25 -178.68(16) . .
C3 C2 C1 C3 0.1(3) . 3_655
C3 C4 C5 C6 -179.36(18) . .
C7 C8 C9 C4 0.3(3) . .
C7 C6 C5 C4 1.8(3) . .
C1 C25 C27 C26 -1.1(7) . .
C1 C2 C3 C1 -0.1(3) . 3_655
C1 C2 C3 C4 179.96(16) . .
C1 C3 C4 C9 56.9(3) 3_655 .
C1 C3 C4 C5 -123.2(2) 3_655 .
C11 C18 C19 C20 -174.6(3) . .
C11 C18 C23 C22 174.6(2) . .
C11 C12 C13 C14 -176.6(2) . .
C11 C12 C17 C16 176.0(2) . .
C9 C8 C7 C6 2.0(3) . .
C9 C8 C7 C10 -179.0(2) . .
C9 C4 C5 C6 0.5(3) . .
C6 C7 C10 C11 -154.7(2) . .
C18 C11 C10 C7 178.1(2) . .
C18 C11 C12 C13 -114.3(2) . .
C18 C11 C12 C17 67.0(3) . .
C18 C19 C20 C21 -1.1(6) . .
C10 C7 C6 C5 177.83(19) . .
C10 C11 C18 C19 33.9(3) . .
C10 C11 C18 C23 -143.5(2) . .
C10 C11 C12 C13 61.3(3) . .
C10 C11 C12 C17 -117.4(2) . .
C12 C11 C18 C19 -150.4(2) . .
C12 C11 C18 C23 32.2(3) . .
C12 C11 C10 C7 2.6(4) . .
C12 C13 C14 C15 0.1(3) . .
C13 C12 C17 C16 -2.7(3) . .
C13 C14 C15 C16 -1.7(4) . .
C19 C18 C23 C22 -2.9(4) . .
C19 C20 C21 C22 -0.5(6) . .
C17 C12 C13 C14 2.1(3) . .
C17 C16 C15 C14 1.0(4) . .
C15 C16 C17 C12 1.2(4) . .
C23 C18 C19 C20 2.8(4) . .
C23 C22 C21 C20 0.5(5) . .
C21 C22 C23 C18 1.3(4) . .
C26 C24 C2 C3 174.6(3) . .
C26 C24 C2 C1 -3.7(4) . .
C27 C25 C1 C2 2.6(4) . .
C27 C25 C1 C3 -176.2(4) . 3_655
